data_7715699
loop_
_publ_author_name
'Chen, Yun-Long'
'Feng, Min'
'Zhu, Xiaofei'
'Zheng, Zhiping'

_publ_section_title
;
 Lanthanide complexes with an azo-dye chromophore ligand: syntheses,
 crystal structures, and near-infrared luminescence by long-wavelength
 excitation.
;
_journal_issue 17
_journal_name_full 'Dalton transactions (Cambridge, England : 2003)'
_journal_page_first 7350
_journal_page_last 7357
_journal_paper_doi 10.1039/d4dt00577e
_journal_volume 53
_journal_year 2024
_chemical_formula_moiety 'C52 H78 Er2 N4 O26 S14'
_chemical_formula_sum 'C56 H90 Er2 N4 O28 S16'
_chemical_formula_weight 2114.79
_space_group_crystal_system triclinic
_space_group_IT_number 2
_space_group_name_Hall '-P 1'
_space_group_name_H-M_alt 'P -1'
_atom_sites_solution_hydrogens geom
_atom_sites_solution_primary dual
_audit_creation_date 2023-02-16
_audit_creation_method
;
Olex2 1.5
(compiled 2022.04.07 svn.rca3783a0 for OlexSys, GUI svn.r6498)
;
_audit_update_record
;
2023-10-26 deposited with the CCDC.	2024-04-08 downloaded from the CCDC.
;
_cell_angle_alpha 113.056(3)
_cell_angle_beta 90.302(3)
_cell_angle_gamma 111.853(3)
_cell_formula_units_Z 1
_cell_length_a 11.2494(6)
_cell_length_b 14.5051(7)
_cell_length_c 15.0460(8)
_cell_measurement_reflns_used 9913
_cell_measurement_temperature 100.00
_cell_measurement_theta_max 70.76
_cell_measurement_theta_min 3.74
_cell_volume 2063.6(2)
_computing_cell_refinement 'SAINT V8.40B (?, 2016)'
_computing_data_reduction 'SAINT V8.40B (?, 2016)'
_computing_molecular_graphics 'Olex2 1.5 (Dolomanov et al., 2009)'
_computing_publication_material 'Olex2 1.5 (Dolomanov et al., 2009)'
_computing_structure_refinement 'SHELXL 2018/3 (Sheldrick, 2015)'
_computing_structure_solution 'SHELXT 2018/2 (Sheldrick, 2018)'
_diffrn_ambient_temperature 100.00
_diffrn_measured_fraction_theta_full 0.998
_diffrn_measured_fraction_theta_max 0.998
_diffrn_measurement_device_type 'Bruker APEX-II CCD'
_diffrn_measurement_method '\f and \w scans'
_diffrn_radiation_type GaK\a
_diffrn_radiation_wavelength 1.34139
_diffrn_reflns_av_R_equivalents 0.0747
_diffrn_reflns_av_unetI/netI 0.0895
_diffrn_reflns_Laue_measured_fraction_full 0.998
_diffrn_reflns_Laue_measured_fraction_max 0.998
_diffrn_reflns_limit_h_max 13
_diffrn_reflns_limit_h_min -13
_diffrn_reflns_limit_k_max 17
_diffrn_reflns_limit_k_min -17
_diffrn_reflns_limit_l_max 18
_diffrn_reflns_limit_l_min -18
_diffrn_reflns_number 24195
_diffrn_reflns_point_group_measured_fraction_full 0.998
_diffrn_reflns_point_group_measured_fraction_max 0.998
_diffrn_reflns_theta_full 53.594
_diffrn_reflns_theta_max 54.998
_diffrn_reflns_theta_min 2.821
_diffrn_source_current 3.0
_diffrn_source_power 0.20958
_diffrn_source_voltage 69.86
_diffrn_standards_number 0
_exptl_absorpt_coefficient_mu 9.526
_exptl_absorpt_correction_T_max 0.7363
_exptl_absorpt_correction_T_min 0.6056
_exptl_absorpt_correction_type multi-scan
_exptl_absorpt_process_details
;
SADABS-2016/2 (Bruker,2016/2) was used for absorption correction.
wR2(int) was 0.1189 before and 0.0962 after correction.
The Ratio of minimum to maximum transmission is 0.8225.
The \l/2 correction factor is Not present.
;
_exptl_crystal_colour black
_exptl_crystal_colour_primary black
_exptl_crystal_density_diffrn 1.702
_exptl_crystal_description needle
_exptl_crystal_F_000 1070
_exptl_crystal_size_max 0.51
_exptl_crystal_size_mid 0.039
_exptl_crystal_size_min 0.023
_refine_diff_density_max 0.778
_refine_diff_density_min -1.414
_refine_diff_density_rms 0.137
_refine_ls_extinction_method none
_refine_ls_goodness_of_fit_ref 1.064
_refine_ls_hydrogen_treatment constr
_refine_ls_matrix_type full
_refine_ls_number_parameters 452
_refine_ls_number_reflns 7841
_refine_ls_number_restraints 0
_refine_ls_restrained_S_all 1.064
_refine_ls_R_factor_all 0.0668
_refine_ls_R_factor_gt 0.0504
_refine_ls_shift/su_max 0.001
_refine_ls_shift/su_mean 0.000
_refine_ls_structure_factor_coef Fsqd
_refine_ls_weighting_details 'w=1/[\s^2^(Fo^2^)+(0.0473P)^2^] where P=(Fo^2^+2Fc^2^)/3'
_refine_ls_weighting_scheme calc
_refine_ls_wR_factor_gt 0.1158
_refine_ls_wR_factor_ref 0.1211
_reflns_Friedel_coverage 0.000
_reflns_number_gt 5960
_reflns_number_total 7841
_reflns_threshold_expression 'I > 2\s(I)'
_cod_data_source_file d4dt00577e2.cif
_cod_data_source_block c
_cod_depositor_comments 'Adding full bibliography for 7715696--7715701.cif.'
_cod_original_cell_volume 2063.62(19)
_cod_database_code 7715699
_shelx_shelxl_version_number 2018/3
_shelx_space_group_comment
;
The symmetry employed for this shelxl refinement is uniquely defined
by the following loop, which should always be used as a source of
symmetry information in preference to the above space-group names.
They are only intended as comments.
;
_shelx_estimated_absorpt_t_max 0.811
_shelx_estimated_absorpt_t_min 0.085
_olex2_refinement_description
;
1. Fixed Uiso
 At 1.2 times of:
  All C(H) groups, All N(H) groups
 At 1.5 times of:
  All C(H,H,H) groups
2.a Aromatic/amide H refined with riding coordinates:
 N1(H1), C11(H11), C13(H13), C2(H2), C9(H9), C6(H6), C5(H5), C4(H4), C3(H3)
2.b Idealised Me refined as rotating group:
 C26(H26A,H26B,H26C), C17(H17A,H17B,H17C), C19(H19A,H19B,H19C), C21(H21A,H21B,
 H21C), C20(H20A,H20B,H20C), C25(H25A,H25B,H25C), C18(H18A,H18B,H18C), C23(H23A,
 H23B,H23C), C22(H22A,H22B,H22C), C24(H24A,H24B,H24C)
;
_smtbx_masks_void_probe_radius 1.2
_smtbx_masks_void_truncation_radius 1.2
_olex2_submission_special_instructions 'No special instructions were received'

loop_
_space_group_symop_operation_xyz
'x, y, z'
'-x, -y, -z'

loop_
_atom_site_label
_atom_site_type_symbol
_atom_site_fract_x
_atom_site_fract_y
_atom_site_fract_z
_atom_site_U_iso_or_equiv
_atom_site_adp_type
_atom_site_occupancy
_atom_site_site_symmetry_order
_atom_site_calc_flag
_atom_site_refinement_flags_posn
_atom_site_refinement_flags_adp
_atom_site_refinement_flags_occupancy
_atom_site_disorder_assembly
_atom_site_disorder_group
Er1 Er 0.37272(3) 0.55740(3) 0.77502(2) 0.01998(11) Uani 1 1 d . . . . .
S1 S 0.13941(13) 0.95223(10) 0.71405(9) 0.0188(3) Uani 1 1 d . . . . .
S4 S 0.52436(13) 0.77045(11) 1.01086(9) 0.0209(3) Uani 1 1 d . . . . .
S2 S 0.42198(14) 0.59773(12) 0.30240(10) 0.0234(3) Uani 1 1 d . . . . .
S3 S 0.37334(14) 0.38584(12) 0.90018(10) 0.0258(3) Uani 1 1 d . . . . .
S7 S 0.68680(14) 0.69416(12) 0.74941(10) 0.0271(3) Uani 1 1 d . . . . .
S5 S 0.03031(15) 0.44454(13) 0.77857(11) 0.0329(4) Uani 1 1 d . . . . .
S6 S 0.19992(16) 0.31902(14) 0.55660(12) 0.0450(5) Uani 1 1 d . . . . .
O1 O 0.3005(4) 0.6819(3) 0.7632(3) 0.0280(9) Uani 1 1 d . . . . .
O3 O 0.0035(3) 0.8901(3) 0.7150(3) 0.0222(9) Uani 1 1 d . . . . .
O5 O 0.1526(4) 0.9946(3) 0.6398(3) 0.0245(9) Uani 1 1 d . . . . .
O4 O 0.2134(4) 1.0357(3) 0.8106(3) 0.0227(9) Uani 1 1 d . . . . .
O2 O 0.4103(4) 0.5728(3) 0.6290(3) 0.0252(9) Uani 1 1 d . . . . .
O9 O 0.4037(4) 0.4877(3) 0.8835(3) 0.0244(9) Uani 1 1 d . . . . .
O8 O 0.5257(4) 0.5605(3) 0.3047(3) 0.0228(9) Uani 1 1 d . . . . .
O10 O 0.4014(4) 0.6975(3) 0.9353(3) 0.0228(9) Uani 1 1 d . . . . .
O11 O 0.1672(4) 0.5249(3) 0.8349(3) 0.0270(9) Uani 1 1 d . . . . .
O13 O 0.5839(4) 0.6817(3) 0.8155(3) 0.0273(9) Uani 1 1 d . . . . .
N2 N 0.1844(4) 0.8322(3) 0.8246(3) 0.0189(10) Uani 1 1 d . . . . .
O7 O 0.4594(5) 0.6914(4) 0.2812(3) 0.0426(12) Uani 1 1 d . . . . .
N1 N 0.1968(4) 0.7913(4) 0.8857(3) 0.0216(10) Uani 1 1 d . . . . .
H1 H 0.234016 0.744772 0.871673 0.026 Uiso 1 1 calc R U . . .
O6 O 0.3016(4) 0.5081(4) 0.2409(3) 0.0352(11) Uani 1 1 d . . . . .
O12 O 0.2082(4) 0.4027(4) 0.6589(3) 0.0400(12) Uani 1 1 d . . . . .
C8 C 0.2102(5) 0.8532(4) 0.6755(4) 0.0174(11) Uani 1 1 d . . . . .
C16 C 0.2858(5) 0.7241(4) 0.7054(4) 0.0192(12) Uani 1 1 d . . . . .
C15 C 0.3239(5) 0.6945(4) 0.6115(4) 0.0158(11) Uani 1 1 d . . . . .
C14 C 0.3839(5) 0.6187(4) 0.5780(4) 0.0173(11) Uani 1 1 d . . . . .
C1 C 0.1492(5) 0.8231(4) 0.9751(4) 0.0207(12) Uani 1 1 d . . . . .
C11 C 0.3312(5) 0.7142(4) 0.4565(4) 0.0181(12) Uani 1 1 d . . . . .
H11 H 0.313482 0.744594 0.415064 0.022 Uiso 1 1 calc R U . . .
C12 C 0.3895(5) 0.6396(4) 0.4247(4) 0.0201(12) Uani 1 1 d . . . . .
C13 C 0.4179(5) 0.5941(4) 0.4827(4) 0.0209(12) Uani 1 1 d . . . . .
H13 H 0.460486 0.545852 0.458898 0.025 Uiso 1 1 calc R U . . .
C10 C 0.2998(5) 0.7427(4) 0.5492(4) 0.0185(12) Uani 1 1 d . . . . .
C2 C 0.1495(6) 0.7679(5) 1.0328(4) 0.0256(13) Uani 1 1 d . . . . .
H2 H 0.180573 0.711507 1.012485 0.031 Uiso 1 1 calc R U . . .
C9 C 0.2432(5) 0.8233(4) 0.5864(4) 0.0181(12) Uani 1 1 d . . . . .
H9 H 0.229154 0.855879 0.545743 0.022 Uiso 1 1 calc R U . . .
C7 C 0.2278(5) 0.8029(4) 0.7385(4) 0.0189(12) Uani 1 1 d . . . . .
C6 C 0.1014(5) 0.9042(4) 1.0024(4) 0.0219(12) Uani 1 1 d . . . . .
H6 H 0.101130 0.940626 0.962025 0.026 Uiso 1 1 calc R U . . .
C5 C 0.0538(6) 0.9309(4) 1.0905(4) 0.0242(13) Uani 1 1 d . . . . .
H5 H 0.019959 0.985543 1.110188 0.029 Uiso 1 1 calc R U . . .
C26 C 0.8356(6) 0.7519(5) 0.8319(4) 0.0324(15) Uani 1 1 d . . . . .
H26A H 0.833848 0.809518 0.893250 0.049 Uiso 1 1 calc R U . . .
H26B H 0.908239 0.783340 0.802238 0.049 Uiso 1 1 calc R U . . .
H26C H 0.846673 0.694517 0.845512 0.049 Uiso 1 1 calc R U . . .
C17 C 0.2595(6) 0.2743(5) 0.7974(4) 0.0326(15) Uani 1 1 d . . . . .
H17A H 0.184941 0.290601 0.786907 0.049 Uiso 1 1 calc R U . . .
H17B H 0.229746 0.208078 0.809193 0.049 Uiso 1 1 calc R U . . .
H17C H 0.300742 0.262271 0.739046 0.049 Uiso 1 1 calc R U . . .
C19 C 0.5692(7) 0.9012(5) 1.0098(4) 0.0351(16) Uani 1 1 d . . . . .
H19A H 0.586832 0.896215 0.944720 0.053 Uiso 1 1 calc R U . . .
H19B H 0.647444 0.954429 1.059115 0.053 Uiso 1 1 calc R U . . .
H19C H 0.497913 0.925042 1.024941 0.053 Uiso 1 1 calc R U . . .
C21 C -0.0717(6) 0.4690(6) 0.8659(5) 0.0369(16) Uani 1 1 d . . . . .
H21A H -0.060973 0.440565 0.913336 0.055 Uiso 1 1 calc R U . . .
H21B H -0.162517 0.432049 0.832528 0.055 Uiso 1 1 calc R U . . .
H21C H -0.048017 0.548101 0.900398 0.055 Uiso 1 1 calc R U . . .
C20 C 0.4715(6) 0.8012(5) 1.1264(4) 0.0317(15) Uani 1 1 d . . . . .
H20A H 0.405399 0.830201 1.126993 0.047 Uiso 1 1 calc R U . . .
H20B H 0.545848 0.856073 1.178792 0.047 Uiso 1 1 calc R U . . .
H20C H 0.434329 0.734295 1.136841 0.047 Uiso 1 1 calc R U . . .
C4 C 0.0560(6) 0.8772(5) 1.1496(4) 0.0284(14) Uani 1 1 d . . . . .
H4 H 0.024662 0.896134 1.209816 0.034 Uiso 1 1 calc R U . . .
C3 C 0.1032(6) 0.7972(5) 1.1210(4) 0.0347(15) Uani 1 1 d . . . . .
H3 H 0.104370 0.761370 1.161849 0.042 Uiso 1 1 calc R U . . .
C25 C 0.6996(6) 0.8113(5) 0.7326(5) 0.0350(15) Uani 1 1 d . . . . .
H25A H 0.620785 0.793748 0.689963 0.052 Uiso 1 1 calc R U . . .
H25B H 0.775526 0.833942 0.702177 0.052 Uiso 1 1 calc R U . . .
H25C H 0.709528 0.871113 0.796371 0.052 Uiso 1 1 calc R U . . .
C18 C 0.2687(7) 0.3941(6) 0.9879(5) 0.0430(18) Uani 1 1 d . . . . .
H18A H 0.318086 0.453509 1.051583 0.064 Uiso 1 1 calc R U . . .
H18B H 0.232387 0.324469 0.994010 0.064 Uiso 1 1 calc R U . . .
H18C H 0.197876 0.408778 0.966676 0.064 Uiso 1 1 calc R U . . .
C23 C 0.1141(7) 0.3468(6) 0.4770(5) 0.051(2) Uani 1 1 d . . . . .
H23A H 0.040492 0.360102 0.505111 0.077 Uiso 1 1 calc R U . . .
H23B H 0.081861 0.283810 0.412645 0.077 Uiso 1 1 calc R U . . .
H23C H 0.172829 0.411899 0.469413 0.077 Uiso 1 1 calc R U . . .
C22 C -0.0123(7) 0.5066(6) 0.7085(5) 0.0441(18) Uani 1 1 d . . . . .
H22A H -0.000134 0.581491 0.752240 0.066 Uiso 1 1 calc R U . . .
H22B H -0.103527 0.463595 0.676051 0.066 Uiso 1 1 calc R U . . .
H22C H 0.043486 0.508650 0.658879 0.066 Uiso 1 1 calc R U . . .
C24 C 0.0735(8) 0.1960(6) 0.5488(5) 0.065(3) Uani 1 1 d . . . . .
H24A H 0.103981 0.169464 0.591209 0.098 Uiso 1 1 calc R U . . .
H24B H 0.049241 0.140237 0.480817 0.098 Uiso 1 1 calc R U . . .
H24C H -0.002406 0.210527 0.570204 0.098 Uiso 1 1 calc R U . . .

loop_
_atom_site_aniso_label
_atom_site_aniso_U_11
_atom_site_aniso_U_22
_atom_site_aniso_U_33
_atom_site_aniso_U_23
_atom_site_aniso_U_13
_atom_site_aniso_U_12
Er1 0.0264(2) 0.02164(18) 0.01281(17) 0.00571(13) 0.00565(13) 0.01232(14)
S1 0.0248(7) 0.0167(6) 0.0139(7) 0.0024(5) 0.0045(5) 0.0117(6)
S4 0.0286(8) 0.0220(7) 0.0114(6) 0.0053(5) 0.0028(6) 0.0117(6)
S2 0.0365(8) 0.0343(8) 0.0127(7) 0.0122(6) 0.0125(6) 0.0257(7)
S3 0.0343(8) 0.0308(8) 0.0211(7) 0.0146(6) 0.0126(6) 0.0185(7)
S7 0.0251(8) 0.0332(8) 0.0183(7) 0.0100(6) 0.0069(6) 0.0077(6)
S5 0.0278(8) 0.0388(9) 0.0248(8) 0.0066(7) 0.0060(6) 0.0131(7)
S6 0.0367(9) 0.0467(10) 0.0225(9) -0.0093(7) 0.0026(7) 0.0124(8)
O1 0.047(3) 0.034(2) 0.013(2) 0.0098(18) 0.0142(18) 0.027(2)
O3 0.020(2) 0.0183(19) 0.022(2) 0.0013(16) 0.0038(16) 0.0081(16)
O5 0.034(2) 0.025(2) 0.021(2) 0.0108(17) 0.0102(18) 0.0189(18)
O4 0.028(2) 0.022(2) 0.0128(19) -0.0002(16) 0.0039(16) 0.0130(17)
O2 0.039(2) 0.032(2) 0.017(2) 0.0147(18) 0.0098(18) 0.0231(19)
O9 0.040(2) 0.024(2) 0.015(2) 0.0095(16) 0.0098(18) 0.0166(18)
O8 0.032(2) 0.031(2) 0.015(2) 0.0119(17) 0.0107(17) 0.0197(18)
O10 0.030(2) 0.0194(19) 0.0134(19) 0.0025(16) 0.0033(16) 0.0095(17)
O11 0.020(2) 0.036(2) 0.019(2) 0.0056(18) 0.0038(16) 0.0113(18)
O13 0.028(2) 0.030(2) 0.017(2) 0.0058(17) 0.0118(17) 0.0093(18)
N2 0.026(3) 0.019(2) 0.011(2) 0.0043(19) 0.0010(19) 0.010(2)
O7 0.075(3) 0.055(3) 0.036(3) 0.034(2) 0.038(2) 0.051(3)
N1 0.035(3) 0.028(3) 0.010(2) 0.007(2) 0.009(2) 0.022(2)
O6 0.033(2) 0.055(3) 0.015(2) 0.001(2) 0.0004(18) 0.030(2)
O12 0.028(2) 0.049(3) 0.018(2) -0.006(2) 0.0051(18) 0.011(2)
C8 0.022(3) 0.012(3) 0.016(3) 0.001(2) 0.004(2) 0.010(2)
C16 0.024(3) 0.019(3) 0.012(3) 0.006(2) 0.001(2) 0.008(2)
C15 0.019(3) 0.020(3) 0.010(3) 0.004(2) 0.007(2) 0.013(2)
C14 0.024(3) 0.020(3) 0.010(3) 0.006(2) 0.005(2) 0.011(2)
C1 0.025(3) 0.026(3) 0.015(3) 0.006(2) 0.009(2) 0.017(2)
C11 0.028(3) 0.019(3) 0.010(3) 0.006(2) 0.001(2) 0.013(2)
C12 0.024(3) 0.024(3) 0.008(3) 0.004(2) 0.006(2) 0.007(2)
C13 0.027(3) 0.023(3) 0.018(3) 0.009(2) 0.009(2) 0.015(2)
C10 0.023(3) 0.014(3) 0.016(3) 0.003(2) 0.006(2) 0.009(2)
C2 0.035(3) 0.030(3) 0.018(3) 0.008(3) 0.013(3) 0.022(3)
C9 0.025(3) 0.021(3) 0.014(3) 0.010(2) 0.006(2) 0.013(2)
C7 0.025(3) 0.019(3) 0.012(3) 0.006(2) 0.004(2) 0.009(2)
C6 0.027(3) 0.021(3) 0.015(3) 0.005(2) 0.001(2) 0.009(2)
C5 0.033(3) 0.023(3) 0.015(3) 0.004(2) 0.013(3) 0.014(3)
C26 0.028(3) 0.040(4) 0.020(3) 0.011(3) 0.004(3) 0.006(3)
C17 0.040(4) 0.027(3) 0.026(3) 0.011(3) 0.011(3) 0.009(3)
C19 0.053(4) 0.026(3) 0.022(3) 0.008(3) 0.008(3) 0.016(3)
C21 0.028(3) 0.049(4) 0.037(4) 0.019(3) 0.012(3) 0.019(3)
C20 0.036(4) 0.048(4) 0.016(3) 0.013(3) 0.013(3) 0.023(3)
C4 0.041(4) 0.030(3) 0.020(3) 0.011(3) 0.019(3) 0.019(3)
C3 0.054(4) 0.035(4) 0.023(3) 0.017(3) 0.014(3) 0.021(3)
C25 0.031(4) 0.040(4) 0.033(4) 0.021(3) 0.005(3) 0.007(3)
C18 0.053(4) 0.056(4) 0.024(4) 0.020(3) 0.019(3) 0.022(4)
C23 0.049(5) 0.051(4) 0.026(4) -0.001(3) 0.003(3) 0.010(4)
C22 0.038(4) 0.064(5) 0.029(4) 0.018(3) 0.003(3) 0.021(4)
C24 0.067(6) 0.055(5) 0.030(4) 0.000(4) -0.013(4) -0.001(4)

loop_
_atom_type_symbol
_atom_type_description
_atom_type_scat_dispersion_real
_atom_type_scat_dispersion_imag
_atom_type_scat_source
C C 0.0137 0.0067 'International Tables Vol C Tables 4.2.6.8 and 6.1.1.4'
Er Er -10.7818 8.7525 'International Tables Vol C Tables 4.2.6.8 and 6.1.1.4'
H H 0.0000 0.0000 'International Tables Vol C Tables 4.2.6.8 and 6.1.1.4'
N N 0.0241 0.0134 'International Tables Vol C Tables 4.2.6.8 and 6.1.1.4'
O O 0.0389 0.0241 'International Tables Vol C Tables 4.2.6.8 and 6.1.1.4'
S S 0.2925 0.4295 'International Tables Vol C Tables 4.2.6.8 and 6.1.1.4'

loop_
_geom_angle_atom_site_label_1
_geom_angle_atom_site_label_2
_geom_angle_atom_site_label_3
_geom_angle
_geom_angle_site_symmetry_1
_geom_angle_site_symmetry_3
_geom_angle_publ_flag
O1 Er1 O2 70.35(13) . . ?
O1 Er1 O9 141.31(13) . . ?
O1 Er1 O8 143.75(13) . 2_666 ?
O1 Er1 O10 70.66(13) . . ?
O1 Er1 O11 73.31(14) . . ?
O1 Er1 O12 96.52(16) . . ?
O2 Er1 O8 73.40(13) . 2_666 ?
O2 Er1 O10 129.41(13) . . ?
O2 Er1 O11 125.90(13) . . ?
O9 Er1 O2 147.89(13) . . ?
O9 Er1 O8 74.73(12) . 2_666 ?
O9 Er1 O10 74.25(12) . . ?
O9 Er1 O11 79.66(13) . . ?
O8 Er1 O10 136.81(13) 2_666 . ?
O8 Er1 O11 131.92(13) 2_666 . ?
O10 Er1 O11 69.57(12) . . ?
O13 Er1 O1 91.47(15) . . ?
O13 Er1 O2 77.87(14) . . ?
O13 Er1 O9 92.97(14) . . ?
O13 Er1 O8 80.22(13) . 2_666 ?
O13 Er1 O10 72.19(13) . . ?
O13 Er1 O11 141.65(13) . . ?
O13 Er1 O12 148.50(14) . . ?
O12 Er1 O2 76.29(15) . . ?
O12 Er1 O9 99.40(15) . . ?
O12 Er1 O8 75.37(14) . 2_666 ?
O12 Er1 O10 139.08(14) . . ?
O12 Er1 O11 69.53(13) . . ?
O3 S1 C8 105.0(2) . . ?
O5 S1 O3 112.2(2) . . ?
O5 S1 O4 113.0(2) . . ?
O5 S1 C8 105.6(2) . . ?
O4 S1 O3 113.7(2) . . ?
O4 S1 C8 106.5(2) . . ?
O10 S4 C19 104.5(3) . . ?
O10 S4 C20 105.2(3) . . ?
C19 S4 C20 97.9(3) . . ?
O8 S2 C12 104.6(2) . . ?
O7 S2 O8 113.8(2) . . ?
O7 S2 O6 113.3(3) . . ?
O7 S2 C12 106.7(2) . . ?
O6 S2 O8 111.8(2) . . ?
O6 S2 C12 105.6(2) . . ?
O9 S3 C17 107.3(3) . . ?
O9 S3 C18 104.7(3) . . ?
C17 S3 C18 98.7(3) . . ?
O13 S7 C26 103.1(3) . . ?
O13 S7 C25 104.2(3) . . ?
C25 S7 C26 99.1(3) . . ?
O11 S5 C21 104.3(3) . . ?
O11 S5 C22 104.8(3) . . ?
C21 S5 C22 97.0(3) . . ?
O12 S6 C23 104.7(3) . . ?
O12 S6 C24 103.5(3) . . ?
C24 S6 C23 98.4(4) . . ?
C16 O1 Er1 142.5(3) . . ?
C14 O2 Er1 139.2(3) . . ?
S3 O9 Er1 145.9(2) . . ?
S2 O8 Er1 149.6(2) . 2_666 ?
S4 O10 Er1 128.4(2) . . ?
S5 O11 Er1 128.8(2) . . ?
S7 O13 Er1 128.9(2) . . ?
N1 N2 C7 120.3(4) . . ?
N2 N1 H1 120.6 . . ?
N2 N1 C1 118.8(4) . . ?
C1 N1 H1 120.6 . . ?
S6 O12 Er1 135.0(2) . . ?
C9 C8 S1 119.2(4) . . ?
C9 C8 C7 119.9(5) . . ?
C7 C8 S1 120.9(4) . . ?
O1 C16 C15 121.7(5) . . ?
O1 C16 C7 117.6(5) . . ?
C15 C16 C7 120.7(5) . . ?
C16 C15 C14 121.7(5) . . ?
C16 C15 C10 118.4(4) . . ?
C14 C15 C10 119.8(4) . . ?
O2 C14 C15 124.0(5) . . ?
O2 C14 C13 118.6(5) . . ?
C13 C14 C15 117.4(5) . . ?
C2 C1 N1 117.1(5) . . ?
C6 C1 N1 121.2(5) . . ?
C6 C1 C2 121.7(5) . . ?
C12 C11 H11 120.7 . . ?
C10 C11 H11 120.7 . . ?
C10 C11 C12 118.7(5) . . ?
C11 C12 S2 118.4(4) . . ?
C13 C12 S2 118.9(4) . . ?
C13 C12 C11 122.6(5) . . ?
C14 C13 H13 119.7 . . ?
C12 C13 C14 120.7(5) . . ?
C12 C13 H13 119.7 . . ?
C15 C10 C9 119.0(5) . . ?
C11 C10 C15 120.7(5) . . ?
C11 C10 C9 120.3(5) . . ?
C1 C2 H2 120.7 . . ?
C1 C2 C3 118.5(5) . . ?
C3 C2 H2 120.7 . . ?
C8 C9 C10 122.6(5) . . ?
C8 C9 H9 118.7 . . ?
C10 C9 H9 118.7 . . ?
N2 C7 C8 116.3(5) . . ?
N2 C7 C16 124.4(5) . . ?
C16 C7 C8 119.3(5) . . ?
C1 C6 H6 120.7 . . ?
C1 C6 C5 118.7(5) . . ?
C5 C6 H6 120.7 . . ?
C6 C5 H5 120.0 . . ?
C6 C5 C4 119.9(5) . . ?
C4 C5 H5 120.0 . . ?
S7 C26 H26A 109.5 . . ?
S7 C26 H26B 109.5 . . ?
S7 C26 H26C 109.5 . . ?
H26A C26 H26B 109.5 . . ?
H26A C26 H26C 109.5 . . ?
H26B C26 H26C 109.5 . . ?
S3 C17 H17A 109.5 . . ?
S3 C17 H17B 109.5 . . ?
S3 C17 H17C 109.5 . . ?
H17A C17 H17B 109.5 . . ?
H17A C17 H17C 109.5 . . ?
H17B C17 H17C 109.5 . . ?
S4 C19 H19A 109.5 . . ?
S4 C19 H19B 109.5 . . ?
S4 C19 H19C 109.5 . . ?
H19A C19 H19B 109.5 . . ?
H19A C19 H19C 109.5 . . ?
H19B C19 H19C 109.5 . . ?
S5 C21 H21A 109.5 . . ?
S5 C21 H21B 109.5 . . ?
S5 C21 H21C 109.5 . . ?
H21A C21 H21B 109.5 . . ?
H21A C21 H21C 109.5 . . ?
H21B C21 H21C 109.5 . . ?
S4 C20 H20A 109.5 . . ?
S4 C20 H20B 109.5 . . ?
S4 C20 H20C 109.5 . . ?
H20A C20 H20B 109.5 . . ?
H20A C20 H20C 109.5 . . ?
H20B C20 H20C 109.5 . . ?
C5 C4 H4 119.8 . . ?
C3 C4 C5 120.4(5) . . ?
C3 C4 H4 119.8 . . ?
C2 C3 H3 119.6 . . ?
C4 C3 C2 120.8(6) . . ?
C4 C3 H3 119.6 . . ?
S7 C25 H25A 109.5 . . ?
S7 C25 H25B 109.5 . . ?
S7 C25 H25C 109.5 . . ?
H25A C25 H25B 109.5 . . ?
H25A C25 H25C 109.5 . . ?
H25B C25 H25C 109.5 . . ?
S3 C18 H18A 109.5 . . ?
S3 C18 H18B 109.5 . . ?
S3 C18 H18C 109.5 . . ?
H18A C18 H18B 109.5 . . ?
H18A C18 H18C 109.5 . . ?
H18B C18 H18C 109.5 . . ?
S6 C23 H23A 109.5 . . ?
S6 C23 H23B 109.5 . . ?
S6 C23 H23C 109.5 . . ?
H23A C23 H23B 109.5 . . ?
H23A C23 H23C 109.5 . . ?
H23B C23 H23C 109.5 . . ?
S5 C22 H22A 109.5 . . ?
S5 C22 H22B 109.5 . . ?
S5 C22 H22C 109.5 . . ?
H22A C22 H22B 109.5 . . ?
H22A C22 H22C 109.5 . . ?
H22B C22 H22C 109.5 . . ?
S6 C24 H24A 109.5 . . ?
S6 C24 H24B 109.5 . . ?
S6 C24 H24C 109.5 . . ?
H24A C24 H24B 109.5 . . ?
H24A C24 H24C 109.5 . . ?
H24B C24 H24C 109.5 . . ?

loop_
_geom_bond_atom_site_label_1
_geom_bond_atom_site_label_2
_geom_bond_distance
_geom_bond_site_symmetry_2
_geom_bond_publ_flag
Er1 O1 2.301(4) . ?
Er1 O2 2.318(4) . ?
Er1 O9 2.315(4) . ?
Er1 O8 2.352(4) 2_666 ?
Er1 O10 2.390(3) . ?
Er1 O11 2.434(4) . ?
Er1 O13 2.281(4) . ?
Er1 O12 2.306(4) . ?
S1 O3 1.461(4) . ?
S1 O5 1.456(4) . ?
S1 O4 1.459(4) . ?
S1 C8 1.799(5) . ?
S4 O10 1.509(4) . ?
S4 C19 1.779(6) . ?
S4 C20 1.781(6) . ?
S2 O8 1.462(4) . ?
S2 O7 1.428(4) . ?
S2 O6 1.454(4) . ?
S2 C12 1.785(5) . ?
S3 O9 1.509(4) . ?
S3 C17 1.768(6) . ?
S3 C18 1.772(6) . ?
S7 O13 1.536(4) . ?
S7 C26 1.779(6) . ?
S7 C25 1.768(6) . ?
S5 O11 1.524(4) . ?
S5 C21 1.767(6) . ?
S5 C22 1.792(7) . ?
S6 O12 1.517(4) . ?
S6 C23 1.785(8) . ?
S6 C24 1.780(8) . ?
O1 C16 1.285(6) . ?
O2 C14 1.291(6) . ?
N2 N1 1.305(6) . ?
N2 C7 1.352(6) . ?
N1 H1 0.8800 . ?
N1 C1 1.420(6) . ?
C8 C9 1.339(7) . ?
C8 C7 1.455(7) . ?
C16 C15 1.425(7) . ?
C16 C7 1.447(7) . ?
C15 C14 1.428(7) . ?
C15 C10 1.446(7) . ?
C14 C13 1.427(7) . ?
C1 C2 1.393(8) . ?
C1 C6 1.391(7) . ?
C11 H11 0.9500 . ?
C11 C12 1.398(7) . ?
C11 C10 1.380(7) . ?
C12 C13 1.380(8) . ?
C13 H13 0.9500 . ?
C10 C9 1.461(7) . ?
C2 H2 0.9500 . ?
C2 C3 1.394(8) . ?
C9 H9 0.9500 . ?
C6 H6 0.9500 . ?
C6 C5 1.397(7) . ?
C5 H5 0.9500 . ?
C5 C4 1.398(8) . ?
C26 H26A 0.9800 . ?
C26 H26B 0.9800 . ?
C26 H26C 0.9800 . ?
C17 H17A 0.9800 . ?
C17 H17B 0.9800 . ?
C17 H17C 0.9800 . ?
C19 H19A 0.9800 . ?
C19 H19B 0.9800 . ?
C19 H19C 0.9800 . ?
C21 H21A 0.9800 . ?
C21 H21B 0.9800 . ?
C21 H21C 0.9800 . ?
C20 H20A 0.9800 . ?
C20 H20B 0.9800 . ?
C20 H20C 0.9800 . ?
C4 H4 0.9500 . ?
C4 C3 1.372(8) . ?
C3 H3 0.9500 . ?
C25 H25A 0.9800 . ?
C25 H25B 0.9800 . ?
C25 H25C 0.9800 . ?
C18 H18A 0.9800 . ?
C18 H18B 0.9800 . ?
C18 H18C 0.9800 . ?
C23 H23A 0.9800 . ?
C23 H23B 0.9800 . ?
C23 H23C 0.9800 . ?
C22 H22A 0.9800 . ?
C22 H22B 0.9800 . ?
C22 H22C 0.9800 . ?
C24 H24A 0.9800 . ?
C24 H24B 0.9800 . ?
C24 H24C 0.9800 . ?

loop_
_geom_torsion_atom_site_label_1
_geom_torsion_atom_site_label_2
_geom_torsion_atom_site_label_3
_geom_torsion_atom_site_label_4
_geom_torsion
_geom_torsion_site_symmetry_1
_geom_torsion_site_symmetry_2
_geom_torsion_site_symmetry_3
_geom_torsion_site_symmetry_4
_geom_torsion_publ_flag
Er1 O1 C16 C15 -1.2(9) . . . . ?
Er1 O1 C16 C7 178.3(4) . . . . ?
Er1 O2 C14 C15 7.9(9) . . . . ?
Er1 O2 C14 C13 -173.0(4) . . . . ?
S1 C8 C9 C10 -179.3(4) . . . . ?
S1 C8 C7 N2 2.1(7) . . . . ?
S1 C8 C7 C16 -179.6(4) . . . . ?
S2 C12 C13 C14 -175.0(4) . . . . ?
O1 C16 C15 C14 -1.8(8) . . . . ?
O1 C16 C15 C10 177.8(5) . . . . ?
O1 C16 C7 N2 -2.3(8) . . . . ?
O1 C16 C7 C8 179.6(5) . . . . ?
O3 S1 C8 C9 109.6(4) . . . . ?
O3 S1 C8 C7 -68.4(5) . . . . ?
O5 S1 C8 C9 -9.2(5) . . . . ?
O5 S1 C8 C7 172.8(4) . . . . ?
O4 S1 C8 C9 -129.6(4) . . . . ?
O4 S1 C8 C7 52.5(5) . . . . ?
O2 C14 C13 C12 178.8(5) . . . . ?
O8 S2 C12 C11 157.3(4) . . . . ?
O8 S2 C12 C13 -25.3(5) . . . . ?
N2 N1 C1 C2 172.3(5) . . . . ?
N2 N1 C1 C6 -6.2(8) . . . . ?
O7 S2 O8 Er1 -96.4(5) . . . 2_666 ?
O7 S2 C12 C11 36.4(5) . . . . ?
O7 S2 C12 C13 -146.2(5) . . . . ?
N1 N2 C7 C8 -179.7(5) . . . . ?
N1 N2 C7 C16 2.1(8) . . . . ?
N1 C1 C2 C3 -179.9(5) . . . . ?
N1 C1 C6 C5 179.0(5) . . . . ?
O6 S2 O8 Er1 33.6(5) . . . 2_666 ?
O6 S2 C12 C11 -84.5(5) . . . . ?
O6 S2 C12 C13 92.9(5) . . . . ?
C16 C15 C14 O2 -1.2(8) . . . . ?
C16 C15 C14 C13 179.7(5) . . . . ?
C16 C15 C10 C11 -178.0(5) . . . . ?
C16 C15 C10 C9 2.8(7) . . . . ?
C15 C16 C7 N2 177.3(5) . . . . ?
C15 C16 C7 C8 -0.8(8) . . . . ?
C15 C14 C13 C12 -2.1(8) . . . . ?
C15 C10 C9 C8 -1.3(8) . . . . ?
C14 C15 C10 C11 1.6(8) . . . . ?
C14 C15 C10 C9 -177.6(5) . . . . ?
C1 C2 C3 C4 1.2(9) . . . . ?
C1 C6 C5 C4 0.6(8) . . . . ?
C11 C12 C13 C14 2.3(8) . . . . ?
C11 C10 C9 C8 179.5(5) . . . . ?
C12 S2 O8 Er1 147.5(4) . . . 2_666 ?
C12 C11 C10 C15 -1.4(8) . . . . ?
C12 C11 C10 C9 177.8(5) . . . . ?
C10 C15 C14 O2 179.2(5) . . . . ?
C10 C15 C14 C13 0.2(7) . . . . ?
C10 C11 C12 S2 176.8(4) . . . . ?
C10 C11 C12 C13 -0.5(8) . . . . ?
C2 C1 C6 C5 0.6(8) . . . . ?
C9 C8 C7 N2 -175.8(5) . . . . ?
C9 C8 C7 C16 2.4(8) . . . . ?
C7 N2 N1 C1 -179.5(5) . . . . ?
C7 C8 C9 C10 -1.4(8) . . . . ?
C7 C16 C15 C14 178.7(5) . . . . ?
C7 C16 C15 C10 -1.8(7) . . . . ?
C6 C1 C2 C3 -1.5(9) . . . . ?
C6 C5 C4 C3 -0.8(9) . . . . ?
C5 C4 C3 C2 -0.1(10) . . . . ?
C26 S7 O13 Er1 -151.5(3) . . . . ?
C17 S3 O9 Er1 -5.7(5) . . . . ?
C19 S4 O10 Er1 106.6(3) . . . . ?
C21 S5 O11 Er1 -177.4(3) . . . . ?
C20 S4 O10 Er1 -150.8(3) . . . . ?
C25 S7 O13 Er1 105.4(3) . . . . ?
C18 S3 O9 Er1 -109.9(4) . . . . ?
C23 S6 O12 Er1 -108.8(4) . . . . ?
C22 S5 O11 Er1 -76.0(4) . . . . ?
C24 S6 O12 Er1 148.6(4) . . . . ?

loop_
_smtbx_masks_void_nr
_smtbx_masks_void_average_x
_smtbx_masks_void_average_y
_smtbx_masks_void_average_z
_smtbx_masks_void_volume
_smtbx_masks_void_count_electrons
_smtbx_masks_void_content
1 0.500 0.000 0.500 303.0 92.0 '2 C2H6OS'
2 0.000 0.500 0.500 11.7 0.0 ?
